data_2242263
loop_
_publ_author_name
'Bao, Lipiao'
'Olmstead, Marilyn M.'

_publ_section_title
;
 A temperature-dependent phase transformation of
 (<i>E</i>)-2-[(4-chlorophenyl)imino]acenaphthylen-1-one
;
_journal_issue 8
_journal_name_full 'Acta Crystallographica Section E'
_journal_page_first 1255
_journal_page_last 1258
_journal_paper_doi 10.1107/S2056989017010659
_journal_volume 73
_journal_year 2017
_chemical_formula_iupac 'C18 H10 Cl N O'
_chemical_formula_moiety 'C18 H10 Cl N O'
_chemical_formula_sum 'C18 H10 Cl N O'
_chemical_formula_weight 291.72
_chemical_name_common MIAN
_chemical_name_systematic (<i>E</i>)-2-[(4-Chlorophenyl)imino]acenaphthylen-1-one
_space_group_crystal_system monoclinic
_space_group_IT_number 11
_space_group_name_Hall '-P 2yb'
_space_group_name_H-M_alt 'P 1 21/m 1'
_symmetry_space_group_name_Hall '-P 2yb'
_symmetry_space_group_name_H-M 'P 1 21/m 1'
_atom_sites_solution_hydrogens geom
_atom_sites_solution_primary dual
_atom_sites_solution_secondary difmap
_audit_creation_method SHELXL-2016/6
_cell_angle_alpha 90
_cell_angle_beta 92.959(2)
_cell_angle_gamma 90
_cell_formula_units_Z 2
_cell_length_a 9.0447(12)
_cell_length_b 6.8764(9)
_cell_length_c 10.9021(14)
_cell_measurement_reflns_used 1908
_cell_measurement_temperature 250(2)
_cell_measurement_theta_max 52.344
_cell_measurement_theta_min 5.710
_cell_volume 677.15(15)
_computing_cell_refinement
;
SAINT (Bruker, 2014)
;
_computing_data_collection
;
APEX2 (Bruker, 2014)
;
_computing_data_reduction
;
SAINT (Bruker, 2014)
;
_computing_molecular_graphics
;
SHELXTL (Sheldrick, 2008) and Mercury (Macrae <i>et al.</i>,
2008)
;
_computing_publication_material
;
<i>SHELXL2016/6</i> (Sheldrick, 2015b)
;
_computing_structure_refinement
;
<i>SHELXL2016/6</i> (Sheldrick, 2015b)
;
_computing_structure_solution
;
SHELXT (Sheldrick, 2015a)
;
_diffrn_ambient_temperature 250(2)
_diffrn_detector_area_resol_mean 8.3
_diffrn_measured_fraction_theta_full 0.999
_diffrn_measured_fraction_theta_max 0.999
_diffrn_measurement_device_type 'Bruker APEXII'
_diffrn_measurement_method \w
_diffrn_radiation_type MoK\a
_diffrn_radiation_wavelength 0.71073
_diffrn_reflns_av_R_equivalents 0.0217
_diffrn_reflns_limit_h_max 11
_diffrn_reflns_limit_h_min -10
_diffrn_reflns_limit_k_max 8
_diffrn_reflns_limit_k_min -8
_diffrn_reflns_limit_l_max 13
_diffrn_reflns_limit_l_min -13
_diffrn_reflns_number 5458
_diffrn_reflns_theta_full 25.242
_diffrn_reflns_theta_max 26.352
_diffrn_reflns_theta_min 2.255
_exptl_absorpt_coefficient_mu 0.279
_exptl_absorpt_correction_T_max 0.745
_exptl_absorpt_correction_T_min 0.684
_exptl_absorpt_correction_type multi-scan
_exptl_absorpt_process_details
;
(SADABS; Bruker, 2014)
;
_exptl_crystal_colour yellow
_exptl_crystal_density_diffrn 1.431
_exptl_crystal_description block
_exptl_crystal_F_000 300
_exptl_crystal_size_max 0.300
_exptl_crystal_size_mid 0.200
_exptl_crystal_size_min 0.200
_refine_diff_density_max 0.262
_refine_diff_density_min -0.375
_refine_ls_extinction_method none
_refine_ls_goodness_of_fit_ref 1.044
_refine_ls_hydrogen_treatment constr
_refine_ls_matrix_type full
_refine_ls_number_parameters 121
_refine_ls_number_reflns 1496
_refine_ls_number_restraints 0
_refine_ls_restrained_S_all 1.044
_refine_ls_R_factor_all 0.0487
_refine_ls_R_factor_gt 0.0390
_refine_ls_shift/su_max 0.000
_refine_ls_shift/su_mean 0.000
_refine_ls_structure_factor_coef Fsqd
_refine_ls_weighting_details 'w=1/[\s^2^(Fo^2^)+(0.0370P)^2^+0.2756P] where P=(Fo^2^+2Fc^2^)/3'
_refine_ls_weighting_scheme calc
_refine_ls_wR_factor_gt 0.0914
_refine_ls_wR_factor_ref 0.0974
_reflns_number_gt 1227
_reflns_number_total 1496
_reflns_threshold_expression 'I > 2\s(I)'
_cod_data_source_file su5384sup1.cif
_cod_data_source_block alpha
_cod_database_code 2242263
_shelx_space_group_comment
;
The symmetry employed for this shelxl refinement is uniquely defined
by the following loop, which should always be used as a source of
symmetry information in preference to the above space-group names.
They are only intended as comments.
;
_shelx_estimated_absorpt_t_min 0.921
_shelx_estimated_absorpt_t_max 0.946

loop_
_space_group_symop_operation_xyz
'x, y, z'
'-x, y+1/2, -z'
'-x, -y, -z'
'x, -y-1/2, z'

loop_
_atom_site_type_symbol
_atom_site_label
_atom_site_fract_x
_atom_site_fract_y
_atom_site_fract_z
_atom_site_U_iso_or_equiv
_atom_site_adp_type
_atom_site_calc_flag
_atom_site_occupancy
Cl Cl1 -0.05474(8) 0.250000 -0.19593(6) 0.0739(3) Uani d 1
O O1 0.75377(18) 0.250000 0.29014(16) 0.0547(5) Uani d 1
N N1 0.4932(2) 0.250000 0.12642(17) 0.0442(5) Uani d 1
C C1 0.4858(2) 0.250000 0.2426(2) 0.0366(5) Uani d 1
C C2 0.6292(2) 0.250000 0.3259(2) 0.0395(5) Uani d 1
C C3 0.5810(2) 0.250000 0.4537(2) 0.0366(5) Uani d 1
C C4 0.6571(3) 0.250000 0.5661(2) 0.0440(6) Uani d 1
H H4 0.761142 0.250000 0.571881 0.053 Uiso calc 1
C C5 0.5750(3) 0.250000 0.6722(2) 0.0475(6) Uani d 1
H H5 0.626114 0.250000 0.749460 0.057 Uiso calc 1
C C6 0.4230(3) 0.250000 0.6670(2) 0.0473(6) Uani d 1
H H6 0.372512 0.250000 0.740235 0.057 Uiso calc 1
C C7 0.1855(3) 0.250000 0.5310(2) 0.0564(7) Uani d 1
H H7 0.124153 0.250000 0.598029 0.068 Uiso calc 1
C C8 0.1232(3) 0.250000 0.4135(2) 0.0584(7) Uani d 1
H H8 0.019501 0.250000 0.402169 0.070 Uiso calc 1
C C9 0.2096(2) 0.250000 0.3087(2) 0.0455(6) Uani d 1
H H9 0.164153 0.250000 0.229206 0.055 Uiso calc 1
C C10 0.3610(2) 0.250000 0.32570(19) 0.0361(5) Uani d 1
C C11 0.4247(2) 0.250000 0.44731(19) 0.0347(5) Uani d 1
C C12 0.3414(3) 0.250000 0.5522(2) 0.0419(5) Uani d 1
C C13 0.3601(2) 0.250000 0.05083(19) 0.0398(5) Uani d 1
C C14 0.29812(19) 0.0762(3) 0.00977(15) 0.0479(4) Uani d 1
H H14 0.342774 -0.042208 0.033729 0.058 Uiso calc 1
C C15 0.17066(19) 0.0757(3) -0.06642(15) 0.0514(5) Uani d 1
H H15 0.127910 -0.042285 -0.093524 0.062 Uiso calc 1
C C16 0.1076(3) 0.250000 -0.1018(2) 0.0471(6) Uani d 1

loop_
_atom_site_aniso_label
_atom_site_aniso_U_11
_atom_site_aniso_U_22
_atom_site_aniso_U_33
_atom_site_aniso_U_12
_atom_site_aniso_U_13
_atom_site_aniso_U_23
Cl1 0.0487(4) 0.1311(8) 0.0411(4) 0.000 -0.0069(3) 0.000
O1 0.0345(9) 0.0793(13) 0.0506(10) 0.000 0.0053(7) 0.000
N1 0.0405(10) 0.0580(13) 0.0342(10) 0.000 0.0025(8) 0.000
C1 0.0366(11) 0.0376(12) 0.0357(12) 0.000 0.0026(9) 0.000
C2 0.0357(12) 0.0408(13) 0.0420(12) 0.000 0.0007(9) 0.000
C3 0.0395(12) 0.0338(11) 0.0364(11) 0.000 -0.0005(9) 0.000
C4 0.0430(13) 0.0447(14) 0.0433(13) 0.000 -0.0084(10) 0.000
C5 0.0613(16) 0.0465(14) 0.0335(12) 0.000 -0.0088(11) 0.000
C6 0.0611(16) 0.0473(14) 0.0337(12) 0.000 0.0060(11) 0.000
C7 0.0450(14) 0.081(2) 0.0442(14) 0.000 0.0130(11) 0.000
C8 0.0350(12) 0.089(2) 0.0517(15) 0.000 0.0075(11) 0.000
C9 0.0361(12) 0.0619(16) 0.0383(12) 0.000 -0.0010(9) 0.000
C10 0.0369(11) 0.0374(12) 0.0340(11) 0.000 0.0025(9) 0.000
C11 0.0379(11) 0.0312(11) 0.0350(11) 0.000 0.0005(9) 0.000
C12 0.0458(13) 0.0424(13) 0.0377(12) 0.000 0.0056(10) 0.000
C13 0.0396(12) 0.0523(14) 0.0280(10) 0.000 0.0072(9) 0.000
C14 0.0494(9) 0.0480(10) 0.0465(9) 0.0010(8) 0.0034(7) 0.0022(8)
C15 0.0499(10) 0.0593(12) 0.0452(9) -0.0073(9) 0.0038(8) -0.0108(9)
C16 0.0401(12) 0.0743(18) 0.0269(11) 0.000 0.0028(9) 0.000

loop_
_atom_type_symbol
_atom_type_description
_atom_type_scat_dispersion_real
_atom_type_scat_dispersion_imag
_atom_type_scat_source
C C 0.0033 0.0016 'International Tables Vol C Tables 4.2.6.8 and 6.1.1.4'
H H 0.0000 0.0000 'International Tables Vol C Tables 4.2.6.8 and 6.1.1.4'
N N 0.0061 0.0033 'International Tables Vol C Tables 4.2.6.8 and 6.1.1.4'
O O 0.0106 0.0060 'International Tables Vol C Tables 4.2.6.8 and 6.1.1.4'
Cl Cl 0.1484 0.1585 'International Tables Vol C Tables 4.2.6.8 and 6.1.1.4'

loop_
_geom_angle_atom_site_label_1
_geom_angle_atom_site_label_2
_geom_angle_atom_site_label_3
_geom_angle_site_symmetry_1
_geom_angle_site_symmetry_3
_geom_angle
C1 N1 C13 . . 119.39(19)
N1 C1 C10 . . 133.5(2)
N1 C1 C2 . . 120.02(19)
C10 C1 C2 . . 106.45(17)
O1 C2 C3 . . 128.8(2)
O1 C2 C1 . . 125.3(2)
C3 C2 C1 . . 105.91(18)
C4 C3 C11 . . 119.9(2)
C4 C3 C2 . . 132.9(2)
C11 C3 C2 . . 107.22(19)
C3 C4 C5 . . 118.2(2)
C3 C4 H4 . . 120.9
C5 C4 H4 . . 120.9
C6 C5 C4 . . 122.4(2)
C6 C5 H5 . . 118.8
C4 C5 H5 . . 118.8
C5 C6 C12 . . 120.7(2)
C5 C6 H6 . . 119.7
C12 C6 H6 . . 119.7
C8 C7 C12 . . 120.6(2)
C8 C7 H7 . . 119.7
C12 C7 H7 . . 119.7
C7 C8 C9 . . 122.4(2)
C7 C8 H8 . . 118.8
C9 C8 H8 . . 118.8
C10 C9 C8 . . 118.6(2)
C10 C9 H9 . . 120.7
C8 C9 H9 . . 120.7
C9 C10 C11 . . 118.7(2)
C9 C10 C1 . . 134.7(2)
C11 C10 C1 . . 106.63(18)
C12 C11 C3 . . 122.6(2)
C12 C11 C10 . . 123.6(2)
C3 C11 C10 . . 113.79(19)
C11 C12 C7 . . 116.0(2)
C11 C12 C6 . . 116.3(2)
C7 C12 C6 . . 127.7(2)
C14 C13 C14 . 4_565 119.3(2)
C14 C13 N1 . . 120.24(11)
C14 C13 N1 4_565 . 120.24(11)
C13 C14 C15 . . 120.43(18)
C13 C14 H14 . . 119.8
C15 C14 H14 . . 119.8
C16 C15 C14 . . 119.13(18)
C16 C15 H15 . . 120.4
C14 C15 H15 . . 120.4
C15 C16 C15 4_565 . 121.4(2)
C15 C16 Cl1 4_565 . 119.28(11)
C15 C16 Cl1 . . 119.28(11)

loop_
_geom_bond_atom_site_label_1
_geom_bond_atom_site_label_2
_geom_bond_site_symmetry_2
_geom_bond_distance
Cl1 C16 . 1.747(2)
O1 C2 . 1.211(3)
N1 C1 . 1.272(3)
N1 C13 . 1.423(3)
C1 C10 . 1.484(3)
C1 C2 . 1.545(3)
C2 C3 . 1.481(3)
C3 C4 . 1.373(3)
C3 C11 . 1.413(3)
C4 C5 . 1.406(3)
C4 H4 . 0.9400
C5 C6 . 1.373(4)
C5 H5 . 0.9400
C6 C12 . 1.420(3)
C6 H6 . 0.9400
C7 C8 . 1.372(4)
C7 C12 . 1.417(3)
C7 H7 . 0.9400
C8 C9 . 1.417(3)
C8 H8 . 0.9400
C9 C10 . 1.372(3)
C9 H9 . 0.9400
C10 C11 . 1.418(3)
C11 C12 . 1.402(3)
C13 C14 . 1.385(2)
C13 C14 4_565 1.385(2)
C14 C15 . 1.386(2)
C14 H14 . 0.9400
C15 C16 . 1.374(2)
C15 H15 . 0.9400

loop_
_geom_hbond_atom_site_label_D
_geom_hbond_atom_site_label_H
_geom_hbond_atom_site_label_A
_geom_hbond_site_symmetry_A
_geom_hbond_distance_DH
_geom_hbond_distance_HA
_geom_hbond_distance_DA
_geom_hbond_angle_DHA
C6 H6 Cg 1_656 0.94 2.86 3.803(2) 177
C9 H9 Cg 1_555 0.94 2.88 3.668(11) 128

loop_
_geom_torsion_atom_site_label_1
_geom_torsion_atom_site_label_2
_geom_torsion_atom_site_label_3
_geom_torsion_atom_site_label_4
_geom_torsion_site_symmetry_1
_geom_torsion_site_symmetry_4
_geom_torsion
C13 N1 C1 C10 . . 0.000000
C13 N1 C1 C2 . . 180.000000
N1 C1 C2 O1 . . 0.000000
C10 C1 C2 O1 . . 180.000000
N1 C1 C2 C3 . . 180.000000
C10 C1 C2 C3 . . 0.000000
O1 C2 C3 C4 . . 0.0000(10)
C1 C2 C3 C4 . . 180.000000
O1 C2 C3 C11 . . 180.000000
C1 C2 C3 C11 . . 0.000000
C11 C3 C4 C5 . . 0.0000(10)
C2 C3 C4 C5 . . 180.0000(10)
C3 C4 C5 C6 . . 0.0000(10)
C4 C5 C6 C12 . . 0.0000(10)
C12 C7 C8 C9 . . 0.0000(10)
C7 C8 C9 C10 . . 0.000000
C8 C9 C10 C11 . . 0.000000
C8 C9 C10 C1 . . 180.000000
N1 C1 C10 C9 . . 0.000000
C2 C1 C10 C9 . . 180.000000
N1 C1 C10 C11 . . 180.000000
C2 C1 C10 C11 . . 0.000000
C4 C3 C11 C12 . . 0.0000(10)
C2 C3 C11 C12 . . 180.000000
C4 C3 C11 C10 . . 180.000000
C2 C3 C11 C10 . . 0.000000
C9 C10 C11 C12 . . 0.000000
C1 C10 C11 C12 . . 180.000000
C9 C10 C11 C3 . . 180.000000
C1 C10 C11 C3 . . 0.000000
C3 C11 C12 C7 . . 180.000000
C10 C11 C12 C7 . . 0.0000(10)
C3 C11 C12 C6 . . 0.0000(10)
C10 C11 C12 C6 . . 180.000000
C8 C7 C12 C11 . . 0.0000(10)
C8 C7 C12 C6 . . 180.0000(10)
C5 C6 C12 C11 . . 0.0000(10)
C5 C6 C12 C7 . . 180.0000(10)
C1 N1 C13 C14 . . -92.57(18)
C1 N1 C13 C14 . 4_565 92.57(18)
C14 C13 C14 C15 4_565 . -3.4(3)
N1 C13 C14 C15 . . -178.35(17)
C13 C14 C15 C16 . . 0.7(3)
C14 C15 C16 C15 . 4_565 2.0(3)
C14 C15 C16 Cl1 . . -179.01(14)

_cod_database_fobs_code 2242263
